data_4030056
loop_
_publ_author_name
'Mantovani, Anderson C.'
'Goulart, Tales A. C.'
'Back, Davi F.'
'Menezes, Paulo Henrique'
'Zeni, Gilson'

_publ_section_title
;
 Iron(III) Chloride and Diorganyl Diselenides-Mediated 6-endo-dig
 Cyclization of Arylpropiolates and Arylpropiolamides Leading to
 3-Organoselenyl-2H-coumarins and 3-Organoselenyl-quinolinones.
;
_journal_issue 21
_journal_name_full 'The Journal of organic chemistry'
_journal_page_first 10526
_journal_paper_doi 10.1021/jo502199q
_journal_volume 79
_journal_year 2014
_chemical_formula_moiety 'C22 H16 O2 Se'
_chemical_formula_sum 'C22 H16 O2 Se'
_chemical_formula_weight 391.31
_chemical_melting_point ?
_chemical_name_common 6-methyl-4-phenyl-3-(phenylselanyl)-2H-chrome
_chemical_name_systematic
;
 ?
;
_space_group_IT_number 2
_symmetry_cell_setting triclinic
_symmetry_space_group_name_Hall '-P 1'
_symmetry_space_group_name_H-M 'P -1'
_atom_sites_solution_hydrogens geom
_atom_sites_solution_primary direct
_atom_sites_solution_secondary difmap
_audit_conform_dict_location ftp://ftp.iucr.org/pub/cif_core.dic
_audit_conform_dict_name cif_core.dic
_audit_conform_dict_version 2.3
_audit_creation_date 2014-08-29T18:19:37-00:00
_audit_creation_method 'WinGX routine CIF_UPDATE'
_cell_angle_alpha 76.912(2)
_cell_angle_beta 74.616(2)
_cell_angle_gamma 66.048(2)
_cell_formula_units_Z 2
_cell_length_a 9.6716(3)
_cell_length_b 10.1843(3)
_cell_length_c 10.2753(4)
_cell_measurement_reflns_used 9984
_cell_measurement_temperature 296(2)
_cell_measurement_theta_max 26.634
_cell_measurement_theta_min 2.209
_cell_volume 883.67(5)
_computing_cell_refinement 'BRUKER SANT'
_computing_data_collection 'BRUKER APEX-II'
_computing_data_reduction 'BRUKER SOFTWARE'
_computing_molecular_graphics 'ORTEP-3 (Farrugia, 2000)'
_computing_publication_material 'SHELXL-97 (Sheldrick, 1997)'
_computing_structure_refinement 'SHELXL-97 (Sheldrick, 2008)'
_computing_structure_solution 'SHELXL97 (Sheldrick, 1997)'
_diffrn_ambient_temperature 293(2)
_diffrn_detector_area_resol_mean none
_diffrn_measured_fraction_theta_full 0.99
_diffrn_measured_fraction_theta_max 0.99
_diffrn_measurement_device_type 'X8 APEX II'
_diffrn_measurement_method 'phi and omega scans'
_diffrn_radiation_monochromator graphite
_diffrn_radiation_type MoK\a
_diffrn_radiation_wavelength 0.71073
_diffrn_reflns_av_R_equivalents 0.0245
_diffrn_reflns_av_unetI/netI 0.0229
_diffrn_reflns_limit_h_max 12
_diffrn_reflns_limit_h_min -9
_diffrn_reflns_limit_k_max 13
_diffrn_reflns_limit_k_min -13
_diffrn_reflns_limit_l_max 13
_diffrn_reflns_limit_l_min -13
_diffrn_reflns_number 18801
_diffrn_reflns_theta_full 27.16
_diffrn_reflns_theta_max 27.16
_diffrn_reflns_theta_min 2.07
_diffrn_standards_decay_% none
_diffrn_standards_interval_count none
_diffrn_standards_interval_time none
_diffrn_standards_number none
_exptl_absorpt_coefficient_mu 2.136
_exptl_absorpt_correction_T_max 0.8546
_exptl_absorpt_correction_T_min 0.5367
_exptl_absorpt_correction_type gaussian
_exptl_absorpt_process_details XPREP
_exptl_crystal_colour yellow
_exptl_crystal_density_diffrn 1.471
_exptl_crystal_density_meas ?
_exptl_crystal_density_method 'not measured'
_exptl_crystal_description tabular
_exptl_crystal_F_000 396
_exptl_crystal_size_max 0.33
_exptl_crystal_size_mid 0.14
_exptl_crystal_size_min 0.08
_refine_diff_density_max 0.508
_refine_diff_density_min -0.493
_refine_diff_density_rms 0.045
_refine_ls_extinction_coef none
_refine_ls_extinction_method none
_refine_ls_goodness_of_fit_ref 1.009
_refine_ls_hydrogen_treatment constr
_refine_ls_matrix_type full
_refine_ls_number_parameters 226
_refine_ls_number_reflns 3876
_refine_ls_number_restraints 0
_refine_ls_restrained_S_all 1.009
_refine_ls_R_factor_all 0.0425
_refine_ls_R_factor_gt 0.0303
_refine_ls_shift/su_max 0.001
_refine_ls_shift/su_mean 0
_refine_ls_structure_factor_coef Fsqd
_refine_ls_weighting_details 'calc w=1/[\s^2^(Fo^2^)+(0.0346P)^2^+0.3849P] where P=(Fo^2^+2Fc^2^)/3'
_refine_ls_weighting_scheme calc
_refine_ls_wR_factor_gt 0.071
_refine_ls_wR_factor_ref 0.0761
_reflns_number_gt 3146
_reflns_number_total 3876
_reflns_threshold_expression >2sigma(I)
_cod_data_source_file jo502199q_si_002.cif
_cod_data_source_block p-1
_cod_depositor_comments
;
The following automatic conversions were performed:

'_chemical_melting_point' value 'none' was changed to '?' - the value
is undefined or not given.

Automatic conversion script
Id: cif_fix_values 2827 2014-09-09 07:05:25Z andrius 

 Adding full bibliography for 4030056.cif.

The following automatic conversions were performed:

'_exptl_crystal_density_meas' value 'none' was changed to '?' - the
value is perceived as not measured.

Automatic conversion script
Id: cif_fix_values 3008 2015-01-20 13:52:24Z robertas 
;
_cod_original_sg_symbol_Hall -P1
_cod_original_sg_symbol_H-M P-1
_cod_database_code 4030056

loop_
_symmetry_equiv_pos_as_xyz
'x, y, z'
'-x, -y, -z'

loop_
_atom_site_label
_atom_site_type_symbol
_atom_site_fract_x
_atom_site_fract_y
_atom_site_fract_z
_atom_site_U_iso_or_equiv
_atom_site_adp_type
_atom_site_occupancy
_atom_site_symmetry_multiplicity
_atom_site_calc_flag
_atom_site_refinement_flags
Se Se 0.56348(3) 0.81975(2) 0.58610(2) 0.05371(10) Uani 1 1 d .
O1 O 0.87095(16) 0.41859(16) 0.71571(14) 0.0421(3) Uani 1 1 d .
O2 O 0.7403(2) 0.61692(19) 0.81054(15) 0.0583(4) Uani 1 1 d .
C17 C 0.4159(2) 0.8155(2) 0.7517(2) 0.0403(5) Uani 1 1 d .
C18 C 0.3460(3) 0.9414(2) 0.8114(2) 0.0499(5) Uani 1 1 d .
H18 H 0.3741 1.0211 0.773 0.06 Uiso 1 1 calc R
C19 C 0.2347(3) 0.9481(3) 0.9276(3) 0.0655(7) Uani 1 1 d .
H19 H 0.1857 1.0334 0.9668 0.079 Uiso 1 1 calc R
C20 C 0.1953(3) 0.8298(4) 0.9863(3) 0.0688(8) Uani 1 1 d .
H20 H 0.1206 0.8349 1.0656 0.083 Uiso 1 1 calc R
C21 C 0.2658(3) 0.7041(3) 0.9285(3) 0.0658(7) Uani 1 1 d .
H21 H 0.2403 0.6235 0.9694 0.079 Uiso 1 1 calc R
C22 C 0.3751(3) 0.6972(3) 0.8090(2) 0.0540(6) Uani 1 1 d .
H22 H 0.4207 0.6132 0.7678 0.065 Uiso 1 1 calc R
C8 C 0.6973(2) 0.6211(2) 0.59149(19) 0.0360(4) Uani 1 1 d .
C7 C 0.7425(2) 0.5495(2) 0.48211(18) 0.0326(4) Uani 1 1 d .
C11 C 0.6763(2) 0.6137(2) 0.3561(2) 0.0362(4) Uani 1 1 d .
C12 C 0.7712(3) 0.6308(2) 0.2309(2) 0.0416(5) Uani 1 1 d .
H12 H 0.876 0.6058 0.2262 0.05 Uiso 1 1 calc R
C13 C 0.7113(3) 0.6846(3) 0.1129(2) 0.0529(6) Uani 1 1 d .
H13 H 0.7758 0.6954 0.0295 0.063 Uiso 1 1 calc R
C14 C 0.5561(3) 0.7222(3) 0.1195(3) 0.0606(7) Uani 1 1 d .
H14 H 0.5157 0.7577 0.0403 0.073 Uiso 1 1 calc R
C15 C 0.4613(3) 0.7071(3) 0.2424(3) 0.0572(6) Uani 1 1 d .
H15 H 0.3564 0.7334 0.2463 0.069 Uiso 1 1 calc R
C16 C 0.5195(2) 0.6534(2) 0.3611(2) 0.0453(5) Uani 1 1 d .
H16 H 0.4538 0.6438 0.4441 0.054 Uiso 1 1 calc R
C6 C 0.8616(2) 0.4043(2) 0.48723(19) 0.0334(4) Uani 1 1 d .
C1 C 0.9209(2) 0.3442(2) 0.6051(2) 0.0353(4) Uani 1 1 d .
C9 C 0.7664(2) 0.5582(2) 0.7132(2) 0.0402(5) Uani 1 1 d .
C2 C 1.0329(2) 0.2071(2) 0.6189(2) 0.0454(5) Uani 1 1 d .
H2 H 1.0696 0.1687 0.6997 0.054 Uiso 1 1 calc R
C3 C 1.0893(3) 0.1283(2) 0.5114(3) 0.0504(6) Uani 1 1 d .
H3 H 1.1652 0.0361 0.5199 0.06 Uiso 1 1 calc R
C4 C 1.0352(3) 0.1837(2) 0.3900(2) 0.0469(5) Uani 1 1 d .
C10 C 1.1048(3) 0.1011(3) 0.2692(3) 0.0691(8) Uani 1 1 d .
H10A H 1.1831 0.0099 0.2931 0.104 Uiso 1 1 calc R
H10B H 1.1497 0.1566 0.1946 0.104 Uiso 1 1 calc R
H10C H 1.0259 0.0843 0.2429 0.104 Uiso 1 1 calc R
C5 C 0.9200(2) 0.3188(2) 0.3808(2) 0.0421(5) Uani 1 1 d .
H5 H 0.8797 0.3548 0.3017 0.051 Uiso 1 1 calc R

loop_
_atom_site_aniso_label
_atom_site_aniso_U_11
_atom_site_aniso_U_22
_atom_site_aniso_U_33
_atom_site_aniso_U_23
_atom_site_aniso_U_13
_atom_site_aniso_U_12
Se 0.06536(18) 0.03259(13) 0.04070(13) -0.00559(9) 0.00527(11) -0.00489(11)
O1 0.0459(8) 0.0440(8) 0.0319(7) -0.0038(6) -0.0115(6) -0.0103(7)
O2 0.0721(11) 0.0637(11) 0.0372(8) -0.0196(8) -0.0097(8) -0.0171(9)
C17 0.0392(11) 0.0391(11) 0.0353(10) -0.0117(9) -0.0080(9) -0.0030(9)
C18 0.0534(13) 0.0398(12) 0.0438(12) -0.0098(10) -0.0115(11) -0.0011(10)
C19 0.0597(16) 0.0612(16) 0.0481(14) -0.0208(13) -0.0070(12) 0.0102(13)
C20 0.0422(14) 0.093(2) 0.0461(14) -0.0098(15) 0.0005(11) -0.0052(14)
C21 0.0567(16) 0.080(2) 0.0600(16) -0.0048(14) -0.0045(13) -0.0315(15)
C22 0.0562(14) 0.0531(14) 0.0531(14) -0.0155(11) -0.0032(11) -0.0208(12)
C8 0.0386(11) 0.0323(10) 0.0305(9) -0.0046(8) -0.0018(8) -0.0091(8)
C7 0.0339(10) 0.0331(10) 0.0281(9) -0.0032(8) -0.0029(8) -0.0119(8)
C11 0.0393(11) 0.0333(10) 0.0339(10) -0.0057(8) -0.0086(8) -0.0097(9)
C12 0.0455(12) 0.0457(12) 0.0333(10) -0.0056(9) -0.0102(9) -0.0148(10)
C13 0.0705(16) 0.0570(14) 0.0336(11) -0.0025(10) -0.0144(11) -0.0251(13)
C14 0.0757(18) 0.0584(15) 0.0524(15) 0.0026(12) -0.0366(14) -0.0195(14)
C15 0.0476(13) 0.0544(14) 0.0700(17) -0.0041(12) -0.0296(13) -0.0102(11)
C16 0.0396(12) 0.0418(12) 0.0493(12) -0.0035(10) -0.0104(10) -0.0100(10)
C6 0.0325(10) 0.0336(10) 0.0321(9) -0.0045(8) -0.0034(8) -0.0119(8)
C1 0.0325(10) 0.0369(10) 0.0335(10) -0.0032(8) -0.0033(8) -0.0126(8)
C9 0.0432(11) 0.0437(12) 0.0318(10) -0.0077(9) -0.0022(9) -0.0158(10)
C2 0.0426(12) 0.0388(11) 0.0471(12) 0.0043(10) -0.0118(10) -0.0108(10)
C3 0.0427(12) 0.0320(11) 0.0635(15) -0.0037(10) -0.0038(11) -0.0062(10)
C4 0.0482(13) 0.0353(11) 0.0511(13) -0.0118(10) 0.0035(10) -0.0143(10)
C10 0.0810(19) 0.0480(14) 0.0667(17) -0.0269(13) 0.0075(14) -0.0155(14)
C5 0.0487(12) 0.0381(11) 0.0370(11) -0.0087(9) -0.0049(9) -0.0138(10)

loop_
_atom_type_symbol
_atom_type_description
_atom_type_scat_dispersion_real
_atom_type_scat_dispersion_imag
_atom_type_scat_source
C C 0.0033 0.0016 'International Tables Vol C Tables 4.2.6.8 and 6.1.1.4'
H H 0 0 'International Tables Vol C Tables 4.2.6.8 and 6.1.1.4'
O O 0.0106 0.006 'International Tables Vol C Tables 4.2.6.8 and 6.1.1.4'
Se Se -0.0929 2.2259 'International Tables Vol C Tables 4.2.6.8 and 6.1.1.4'

loop_
_geom_angle_atom_site_label_1
_geom_angle_atom_site_label_2
_geom_angle_atom_site_label_3
_geom_angle
C8 Se C17 101.60(8)
C9 O1 C1 122.22(15)
C22 C17 C18 120.2(2)
C22 C17 Se 123.42(16)
C18 C17 Se 116.33(17)
C19 C18 C17 119.6(2)
C19 C18 H18 120.2
C17 C18 H18 120.2
C18 C19 C20 120.4(2)
C18 C19 H19 119.8
C20 C19 H19 119.8
C21 C20 C19 120.2(2)
C21 C20 H20 119.9
C19 C20 H20 119.9
C20 C21 C22 120.0(3)
C20 C21 H21 120
C22 C21 H21 120
C17 C22 C21 119.6(2)
C17 C22 H22 120.2
C21 C22 H22 120.2
C7 C8 C9 122.05(18)
C7 C8 Se 121.83(15)
C9 C8 Se 115.48(14)
C8 C7 C6 118.68(17)
C8 C7 C11 122.66(17)
C6 C7 C11 118.67(16)
C12 C11 C16 118.75(19)
C12 C11 C7 120.49(18)
C16 C11 C7 120.74(18)
C13 C12 C11 120.7(2)
C13 C12 H12 119.6
C11 C12 H12 119.6
C14 C13 C12 119.8(2)
C14 C13 H13 120.1
C12 C13 H13 120.1
C15 C14 C13 120.0(2)
C15 C14 H14 120
C13 C14 H14 120
C14 C15 C16 120.9(2)
C14 C15 H15 119.6
C16 C15 H15 119.6
C15 C16 C11 119.9(2)
C15 C16 H16 120.1
C11 C16 H16 120.1
C1 C6 C5 116.96(18)
C1 C6 C7 118.48(17)
C5 C6 C7 124.55(18)
O1 C1 C2 116.16(18)
O1 C1 C6 121.59(17)
C2 C1 C6 122.25(19)
O2 C9 O1 116.81(19)
O2 C9 C8 126.4(2)
O1 C9 C8 116.75(17)
C3 C2 C1 119.0(2)
C3 C2 H2 120.5
C1 C2 H2 120.5
C2 C3 C4 121.3(2)
C2 C3 H3 119.3
C4 C3 H3 119.3
C5 C4 C3 118.3(2)
C5 C4 C10 120.5(2)
C3 C4 C10 121.1(2)
C4 C10 H10A 109.5
C4 C10 H10B 109.5
H10A C10 H10B 109.5
C4 C10 H10C 109.5
H10A C10 H10C 109.5
H10B C10 H10C 109.5
C4 C5 C6 122.1(2)
C4 C5 H5 119
C6 C5 H5 119

loop_
_geom_bond_atom_site_label_1
_geom_bond_atom_site_label_2
_geom_bond_distance
Se C8 1.9061(19)
Se C17 1.914(2)
O1 C9 1.369(3)
O1 C1 1.379(2)
O2 C9 1.199(2)
C17 C22 1.377(3)
C17 C18 1.382(3)
C18 C19 1.373(3)
C18 H18 0.93
C19 C20 1.372(4)
C19 H19 0.93
C20 C21 1.370(4)
C20 H20 0.93
C21 C22 1.385(4)
C21 H21 0.93
C22 H22 0.93
C8 C7 1.356(3)
C8 C9 1.467(3)
C7 C6 1.460(3)
C7 C11 1.493(3)
C11 C12 1.389(3)
C11 C16 1.392(3)
C12 C13 1.385(3)
C12 H12 0.93
C13 C14 1.378(4)
C13 H13 0.93
C14 C15 1.368(4)
C14 H14 0.93
C15 C16 1.384(3)
C15 H15 0.93
C16 H16 0.93
C6 C1 1.385(3)
C6 C5 1.406(3)
C1 C2 1.381(3)
C2 C3 1.375(3)
C2 H2 0.93
C3 C4 1.392(3)
C3 H3 0.93
C4 C5 1.377(3)
C4 C10 1.507(3)
C10 H10A 0.96
C10 H10B 0.96
C10 H10C 0.96
C5 H5 0.93

loop_
_geom_torsion_atom_site_label_1
_geom_torsion_atom_site_label_2
_geom_torsion_atom_site_label_3
_geom_torsion_atom_site_label_4
_geom_torsion
C8 Se C17 C22 -30.3(2)
C8 Se C17 C18 151.70(17)
C22 C17 C18 C19 -0.5(3)
Se C17 C18 C19 177.57(18)
C17 C18 C19 C20 1.5(4)
C18 C19 C20 C21 -0.7(4)
C19 C20 C21 C22 -1.2(4)
C18 C17 C22 C21 -1.3(4)
Se C17 C22 C21 -179.25(18)
C20 C21 C22 C17 2.2(4)
C17 Se C8 C7 132.59(17)
C17 Se C8 C9 -56.40(16)
C9 C8 C7 C6 1.1(3)
Se C8 C7 C6 171.51(13)
C9 C8 C7 C11 -178.33(18)
Se C8 C7 C11 -7.9(3)
C8 C7 C11 C12 121.2(2)
C6 C7 C11 C12 -58.2(3)
C8 C7 C11 C16 -60.7(3)
C6 C7 C11 C16 119.9(2)
C16 C11 C12 C13 -0.8(3)
C7 C11 C12 C13 177.3(2)
C11 C12 C13 C14 0.2(4)
C12 C13 C14 C15 0.4(4)
C13 C14 C15 C16 -0.5(4)
C14 C15 C16 C11 -0.1(4)
C12 C11 C16 C15 0.7(3)
C7 C11 C16 C15 -177.3(2)
C8 C7 C6 C1 1.6(3)
C11 C7 C6 C1 -178.95(17)
C8 C7 C6 C5 -179.31(19)
C11 C7 C6 C5 0.1(3)
C9 O1 C1 C2 176.51(18)
C9 O1 C1 C6 -3.4(3)
C5 C6 C1 O1 -179.72(17)
C7 C6 C1 O1 -0.6(3)
C5 C6 C1 C2 0.4(3)
C7 C6 C1 C2 179.51(18)
C1 O1 C9 O2 -174.04(19)
C1 O1 C9 C8 5.9(3)
C7 C8 C9 O2 175.1(2)
Se C8 C9 O2 4.2(3)
C7 C8 C9 O1 -4.8(3)
Se C8 C9 O1 -175.76(14)
O1 C1 C2 C3 -178.92(18)
C6 C1 C2 C3 1.0(3)
C1 C2 C3 C4 -0.4(3)
C2 C3 C4 C5 -1.6(3)
C2 C3 C4 C10 175.9(2)
C3 C4 C5 C6 3.1(3)
C10 C4 C5 C6 -174.4(2)
C1 C6 C5 C4 -2.4(3)
C7 C6 C5 C4 178.47(19)
